data_7201746
loop_
_publ_author_name
'Zhong, Rui-Qin'
'Zou, Ru-Qiang'
'Du, Miao'
'Jiang, Ling'
'Yamada, Tetsuya'
'Maruta, Goro'
'Takeda, Sadamu'
'Xu, Qiang'

_publ_section_title
;
 Metal--organic coordination architectures with
 3-pyridin-3-yl-benzoate: crystal structures, fluorescent emission and
 magnetic properties
;
_journal_issue 5
_journal_name_full CrystEngComm
_journal_page_first 605
_journal_paper_doi 10.1039/b714491a
_journal_volume 10
_journal_year 2008
_chemical_formula_sum 'C24 H18 N2 Ni O5'
_chemical_formula_weight 473.11
_chemical_name_systematic
;
?
;
_space_group_IT_number 14
_symmetry_cell_setting monoclinic
_symmetry_space_group_name_Hall '-P 2ybc'
_symmetry_space_group_name_H-M 'P 1 21/c 1'
_atom_sites_solution_hydrogens geom
_atom_sites_solution_primary direct
_atom_sites_solution_secondary difmap
_audit_creation_method SHELXL-97
_cell_angle_alpha 90.00
_cell_angle_beta 104.17(3)
_cell_angle_gamma 90.00
_cell_formula_units_Z 4
_cell_length_a 9.915(2)
_cell_length_b 12.442(3)
_cell_length_c 17.504(4)
_cell_measurement_reflns_used 2657
_cell_measurement_temperature 293(2)
_cell_measurement_theta_max 27.47
_cell_measurement_theta_min 2.48
_cell_volume 2093.6(9)
_computing_cell_refinement PROCESS-AUTO
_computing_data_collection 'PROCESS-AUTO (Rigaku, 1998)'
_computing_data_reduction 'CrystalClear (Rigaku, 1999)'
_computing_molecular_graphics SHELXTL
_computing_publication_material SHELXTL
_computing_structure_refinement 'SHELXL-97 (Sheldrick, 1997b)'
_computing_structure_solution 'SHELXS-97 (Sheldrick, 1997a)'
_diffrn_ambient_temperature 293(2)
_diffrn_measured_fraction_theta_full 0.994
_diffrn_measured_fraction_theta_max 0.994
_diffrn_measurement_device_type 'Rigaku RAXIS-RAPID'
_diffrn_measurement_method \w
_diffrn_radiation_monochromator graphite
_diffrn_radiation_source 'fine-focus sealed tube'
_diffrn_radiation_type MoK\a
_diffrn_radiation_wavelength 0.71073
_diffrn_reflns_av_R_equivalents 0.0381
_diffrn_reflns_av_sigmaI/netI 0.0370
_diffrn_reflns_limit_h_max 10
_diffrn_reflns_limit_h_min -12
_diffrn_reflns_limit_k_max 16
_diffrn_reflns_limit_k_min -15
_diffrn_reflns_limit_l_max 22
_diffrn_reflns_limit_l_min -22
_diffrn_reflns_number 18519
_diffrn_reflns_theta_full 27.48
_diffrn_reflns_theta_max 27.48
_diffrn_reflns_theta_min 3.14
_diffrn_standards_decay_% 0
_diffrn_standards_interval_count 0
_diffrn_standards_interval_time 0
_diffrn_standards_number 0
_exptl_absorpt_coefficient_mu 0.967
_exptl_absorpt_correction_T_max 0.867
_exptl_absorpt_correction_T_min 0.854
_exptl_absorpt_correction_type multi-scan
_exptl_absorpt_process_details '(ABSCOR; Higashi, 1995)'
_exptl_crystal_colour blue
_exptl_crystal_density_diffrn 1.501
_exptl_crystal_density_meas ?
_exptl_crystal_density_method 'not measured'
_exptl_crystal_description block
_exptl_crystal_F_000 976
_exptl_crystal_size_max 0.18
_exptl_crystal_size_mid 0.14
_exptl_crystal_size_min 0.12
_refine_diff_density_max 0.857
_refine_diff_density_min -0.345
_refine_diff_density_rms 0.059
_refine_ls_extinction_method none
_refine_ls_goodness_of_fit_ref 1.109
_refine_ls_hydrogen_treatment constr
_refine_ls_matrix_type full
_refine_ls_number_parameters 289
_refine_ls_number_reflns 4771
_refine_ls_number_restraints 0
_refine_ls_restrained_S_all 1.109
_refine_ls_R_factor_all 0.0747
_refine_ls_R_factor_gt 0.0511
_refine_ls_shift/su_max 0.001
_refine_ls_shift/su_mean 0.000
_refine_ls_structure_factor_coef Fsqd
_refine_ls_weighting_details 'calc w=1/[\s^2^(Fo^2^)+(0.0674P)^2^+0.7137P] where P=(Fo^2^+2Fc^2^)/3'
_refine_ls_weighting_scheme calc
_refine_ls_wR_factor_gt 0.1356
_refine_ls_wR_factor_ref 0.1486
_reflns_number_gt 3293
_reflns_number_total 4771
_reflns_threshold_expression I>\2s(I)
_cod_data_source_file b714491a.txt
_cod_data_source_block 2
_cod_depositor_comments
;
The following automatic conversions were performed:

'_exptl_crystal_density_meas' value 'none' was changed to '?' - the
value is perceived as not measured.

Automatic conversion script
Id: cif_fix_values 3008 2015-01-20 13:52:24Z robertas 
;
_cod_original_cell_volume 2093.6(7)
_cod_original_sg_symbol_H-M P2(1)/c
_cod_database_code 7201746

loop_
_symmetry_equiv_pos_as_xyz
'x, y, z'
'-x, y+1/2, -z+1/2'
'-x, -y, -z'
'x, -y-1/2, z-1/2'

loop_
_atom_site_label
_atom_site_type_symbol
_atom_site_fract_x
_atom_site_fract_y
_atom_site_fract_z
_atom_site_U_iso_or_equiv
_atom_site_adp_type
_atom_site_occupancy
_atom_site_symmetry_multiplicity
_atom_site_calc_flag
_atom_site_refinement_flags
_atom_site_disorder_assembly
_atom_site_disorder_group
Ni1 Ni 0.46078(4) 0.29009(4) 0.179981(19) 0.06205(17) Uani 1 1 d . . .
C1 C 0.1579(4) 0.1631(3) 0.27793(17) 0.0646(8) Uani 1 1 d . . .
C2 C 0.2300(4) 0.1282(3) 0.35174(17) 0.0645(8) Uani 1 1 d . . .
H2 H 0.3239 0.1448 0.3697 0.077 Uiso 1 1 calc R . .
C3 C 0.1645(4) 0.0690(3) 0.39942(18) 0.0677(8) Uani 1 1 d . . .
C4 C 0.0235(4) 0.0456(4) 0.3717(2) 0.0851(11) Uani 1 1 d . . .
H4 H -0.0215 0.0050 0.4026 0.102 Uiso 1 1 calc R . .
C5 C -0.0496(4) 0.0816(4) 0.2993(2) 0.0882(12) Uani 1 1 d . . .
H5 H -0.1440 0.0665 0.2820 0.106 Uiso 1 1 calc R . .
C6 C 0.0165(4) 0.1401(3) 0.2520(2) 0.0759(10) Uani 1 1 d . . .
H6 H -0.0334 0.1642 0.2029 0.091 Uiso 1 1 calc R . .
C7 C 0.2320(4) 0.2207(3) 0.22470(19) 0.0747(10) Uani 1 1 d . . .
C8 C 0.2431(4) 0.0337(3) 0.47930(18) 0.0706(9) Uani 1 1 d . . .
C9 C 0.3121(4) 0.1073(3) 0.53310(18) 0.0707(9) Uani 1 1 d . . .
H9 H 0.3112 0.1787 0.5172 0.085 Uiso 1 1 calc R . .
C10 C 0.3856(5) -0.0193(3) 0.6292(2) 0.0850(11) Uani 1 1 d . . .
H10 H 0.4344 -0.0379 0.6799 0.102 Uiso 1 1 calc R . .
C11 C 0.3207(6) -0.0978(4) 0.5792(3) 0.1104(16) Uani 1 1 d . . .
H11 H 0.3253 -0.1689 0.5961 0.133 Uiso 1 1 calc R . .
C12 C 0.2486(6) -0.0721(3) 0.5040(2) 0.1016(15) Uani 1 1 d . . .
H12 H 0.2037 -0.1255 0.4699 0.122 Uiso 1 1 calc R . .
C13 C 0.6515(3) 0.0558(3) 0.07987(16) 0.0596(7) Uani 1 1 d . . .
C14 C 0.7128(3) -0.0420(3) 0.10828(18) 0.0685(9) Uani 1 1 d . . .
H14 H 0.7097 -0.0657 0.1582 0.082 Uiso 1 1 calc R . .
C15 C 0.7779(4) -0.1035(3) 0.0625(2) 0.0727(9) Uani 1 1 d . . .
H15 H 0.8168 -0.1693 0.0812 0.087 Uiso 1 1 calc R . .
C16 C 0.7860(4) -0.0681(3) -0.01122(19) 0.0675(8) Uani 1 1 d . . .
H16 H 0.8314 -0.1097 -0.0414 0.081 Uiso 1 1 calc R . .
C17 C 0.7264(3) 0.0296(3) -0.04034(16) 0.0572(7) Uani 1 1 d . . .
C18 C 0.6584(3) 0.0904(3) 0.00552(16) 0.0584(7) Uani 1 1 d . . .
H18 H 0.6169 0.1551 -0.0139 0.070 Uiso 1 1 calc R . .
C19 C 0.5842(4) 0.1234(3) 0.12998(17) 0.0687(9) Uani 1 1 d . . .
C20 C 0.7397(3) 0.0689(2) -0.11843(16) 0.0553(7) Uani 1 1 d . . .
C21 C 0.8638(4) 0.0651(3) -0.1402(2) 0.0700(9) Uani 1 1 d . . .
H21 H 0.9421 0.0357 -0.1062 0.084 Uiso 1 1 calc R . .
C22 C 0.8723(4) 0.1047(3) -0.2119(2) 0.0771(10) Uani 1 1 d . . .
H22 H 0.9566 0.1040 -0.2263 0.092 Uiso 1 1 calc R . .
C23 C 0.7559(4) 0.1452(3) -0.26188(19) 0.0689(9) Uani 1 1 d . . .
H23 H 0.7620 0.1712 -0.3107 0.083 Uiso 1 1 calc R . .
C24 C 0.6259(3) 0.1116(3) -0.17214(15) 0.0581(7) Uani 1 1 d . . .
H24 H 0.5410 0.1148 -0.1585 0.070 Uiso 1 1 calc R . .
N1 N 0.3807(3) 0.0834(3) 0.60717(15) 0.0733(8) Uani 1 1 d . . .
N2 N 0.6334(3) 0.1486(2) -0.24302(13) 0.0621(7) Uani 1 1 d . . .
O1 O 0.3584(3) 0.2463(3) 0.25556(15) 0.0885(8) Uani 1 1 d . . .
O2 O 0.1743(4) 0.2376(3) 0.15588(15) 0.1154(11) Uani 1 1 d . . .
O3 O 0.5274(3) 0.2119(2) 0.10011(13) 0.0765(7) Uani 1 1 d . . .
O4 O 0.5845(3) 0.0943(2) 0.19733(13) 0.0972(9) Uani 1 1 d . . .
O1W O 0.977(2) 0.2466(13) 0.023(2) 0.649(15) Uani 1 1 d . . .

loop_
_atom_site_aniso_label
_atom_site_aniso_U_11
_atom_site_aniso_U_22
_atom_site_aniso_U_33
_atom_site_aniso_U_23
_atom_site_aniso_U_13
_atom_site_aniso_U_12
Ni1 0.0737(3) 0.0870(3) 0.02426(19) -0.00477(16) 0.00968(16) -0.0116(2)
C1 0.0740(19) 0.079(2) 0.0417(15) -0.0117(14) 0.0157(13) -0.0073(17)
C2 0.0710(19) 0.080(2) 0.0432(15) -0.0110(14) 0.0150(13) -0.0081(17)
C3 0.081(2) 0.081(2) 0.0429(16) -0.0071(14) 0.0188(15) -0.0058(18)
C4 0.087(2) 0.115(3) 0.058(2) -0.006(2) 0.0265(18) -0.024(2)
C5 0.074(2) 0.126(3) 0.064(2) -0.007(2) 0.0158(18) -0.018(2)
C6 0.078(2) 0.097(3) 0.0496(17) -0.0079(17) 0.0093(16) -0.005(2)
C7 0.093(3) 0.091(3) 0.0422(16) -0.0152(15) 0.0205(16) -0.016(2)
C8 0.088(2) 0.082(2) 0.0465(17) -0.0012(15) 0.0253(16) -0.0024(19)
C9 0.089(2) 0.078(2) 0.0426(16) 0.0036(14) 0.0127(15) 0.0061(19)
C10 0.115(3) 0.094(3) 0.0513(19) 0.0175(19) 0.0311(19) 0.021(2)
C11 0.184(5) 0.079(3) 0.072(3) 0.010(2) 0.037(3) 0.006(3)
C12 0.160(5) 0.079(3) 0.069(3) -0.003(2) 0.033(3) -0.010(3)
C13 0.0665(17) 0.0715(19) 0.0359(13) 0.0021(12) 0.0029(12) -0.0150(15)
C14 0.075(2) 0.082(2) 0.0415(15) 0.0131(15) 0.0005(14) -0.0178(18)
C15 0.082(2) 0.071(2) 0.0555(19) 0.0135(16) -0.0017(16) -0.0026(18)
C16 0.0707(19) 0.073(2) 0.0526(17) 0.0040(15) 0.0038(14) -0.0008(17)
C17 0.0603(16) 0.0677(18) 0.0376(13) 0.0038(12) 0.0001(12) -0.0065(15)
C18 0.0667(17) 0.0684(18) 0.0360(13) 0.0029(12) 0.0043(12) -0.0066(15)
C19 0.081(2) 0.087(2) 0.0347(14) -0.0041(15) 0.0078(13) -0.0206(19)
C20 0.0612(16) 0.0627(17) 0.0391(14) -0.0013(12) 0.0066(12) -0.0037(14)
C21 0.0630(18) 0.085(2) 0.0601(19) 0.0071(16) 0.0120(15) 0.0052(17)
C22 0.072(2) 0.093(3) 0.074(2) 0.0127(19) 0.0309(18) 0.009(2)
C23 0.082(2) 0.082(2) 0.0495(17) 0.0050(15) 0.0299(16) 0.0064(18)
C24 0.0617(16) 0.0762(19) 0.0362(14) 0.0029(13) 0.0112(12) 0.0007(15)
N1 0.091(2) 0.088(2) 0.0413(13) 0.0089(13) 0.0175(13) 0.0144(16)
N2 0.0721(16) 0.0787(17) 0.0368(12) 0.0038(11) 0.0156(11) 0.0050(14)
O1 0.0885(17) 0.125(2) 0.0542(14) 0.0001(14) 0.0205(13) -0.0254(17)
O2 0.135(3) 0.161(3) 0.0431(14) 0.0066(16) 0.0064(15) -0.051(2)
O3 0.1008(18) 0.0909(17) 0.0371(11) -0.0016(11) 0.0154(11) 0.0015(14)
O4 0.140(2) 0.114(2) 0.0420(13) 0.0070(13) 0.0316(14) -0.0098(19)
O1W 0.440(18) 0.432(19) 0.99(5) -0.01(2) 0.01(2) 0.051(18)

loop_
_atom_type_symbol
_atom_type_description
_atom_type_scat_dispersion_real
_atom_type_scat_dispersion_imag
_atom_type_scat_source
C C 0.0033 0.0016 'International Tables Vol C Tables 4.2.6.8 and 6.1.1.4'
H H 0.0000 0.0000 'International Tables Vol C Tables 4.2.6.8 and 6.1.1.4'
N N 0.0061 0.0033 'International Tables Vol C Tables 4.2.6.8 and 6.1.1.4'
O O 0.0106 0.0060 'International Tables Vol C Tables 4.2.6.8 and 6.1.1.4'
Ni Ni 0.3393 1.1124 'International Tables Vol C Tables 4.2.6.8 and 6.1.1.4'

loop_
_geom_angle_atom_site_label_1
_geom_angle_atom_site_label_2
_geom_angle_atom_site_label_3
_geom_angle
_geom_angle_site_symmetry_1
_geom_angle_site_symmetry_3
_geom_angle_publ_flag
O1 Ni1 O3 132.69(13) . . ?
O1 Ni1 N2 98.57(11) . 4_566 ?
O3 Ni1 N2 106.42(11) . 4_566 ?
O1 Ni1 N1 116.87(13) . 4_565 ?
O3 Ni1 N1 94.87(11) . 4_565 ?
N2 Ni1 N1 104.83(11) 4_566 4_565 ?
C2 C1 C6 119.2(3) . . ?
C2 C1 C7 120.6(3) . . ?
C6 C1 C7 120.1(3) . . ?
C1 C2 C3 121.1(3) . . ?
C1 C2 H2 119.4 . . ?
C3 C2 H2 119.4 . . ?
C2 C3 C4 118.6(3) . . ?
C2 C3 C8 120.4(3) . . ?
C4 C3 C8 120.9(3) . . ?
C5 C4 C3 120.7(4) . . ?
C5 C4 H4 119.6 . . ?
C3 C4 H4 119.6 . . ?
C4 C5 C6 120.3(4) . . ?
C4 C5 H5 119.8 . . ?
C6 C5 H5 119.8 . . ?
C5 C6 C1 120.0(3) . . ?
C5 C6 H6 120.0 . . ?
C1 C6 H6 120.0 . . ?
O2 C7 O1 123.3(3) . . ?
O2 C7 C1 120.9(3) . . ?
O1 C7 C1 115.8(3) . . ?
C9 C8 C12 116.5(3) . . ?
C9 C8 C3 120.4(3) . . ?
C12 C8 C3 123.1(3) . . ?
N1 C9 C8 124.4(3) . . ?
N1 C9 H9 117.8 . . ?
C8 C9 H9 117.8 . . ?
N1 C10 C11 121.6(4) . . ?
N1 C10 H10 119.2 . . ?
C11 C10 H10 119.2 . . ?
C10 C11 C12 120.1(4) . . ?
C10 C11 H11 119.9 . . ?
C12 C11 H11 119.9 . . ?
C11 C12 C8 119.5(4) . . ?
C11 C12 H12 120.2 . . ?
C8 C12 H12 120.2 . . ?
C18 C13 C14 119.2(3) . . ?
C18 C13 C19 120.7(3) . . ?
C14 C13 C19 120.1(3) . . ?
C15 C14 C13 120.1(3) . . ?
C15 C14 H14 119.9 . . ?
C13 C14 H14 119.9 . . ?
C14 C15 C16 120.6(3) . . ?
C14 C15 H15 119.7 . . ?
C16 C15 H15 119.7 . . ?
C15 C16 C17 120.2(3) . . ?
C15 C16 H16 119.9 . . ?
C17 C16 H16 119.9 . . ?
C18 C17 C16 119.1(3) . . ?
C18 C17 C20 121.0(3) . . ?
C16 C17 C20 119.9(3) . . ?
C13 C18 C17 120.9(3) . . ?
C13 C18 H18 119.5 . . ?
C17 C18 H18 119.5 . . ?
O4 C19 O3 122.6(4) . . ?
O4 C19 C13 120.1(4) . . ?
O3 C19 C13 117.3(3) . . ?
C21 C20 C24 117.4(3) . . ?
C21 C20 C17 122.0(3) . . ?
C24 C20 C17 120.6(3) . . ?
C22 C21 C20 120.1(3) . . ?
C22 C21 H21 119.9 . . ?
C20 C21 H21 119.9 . . ?
C23 C22 C21 119.3(3) . . ?
C23 C22 H22 120.4 . . ?
C21 C22 H22 120.4 . . ?
N2 C23 C22 122.1(3) . . ?
N2 C23 H23 118.9 . . ?
C22 C23 H23 118.9 . . ?
N2 C24 C20 122.6(3) . . ?
N2 C24 H24 118.7 . . ?
C20 C24 H24 118.7 . . ?
C10 N1 C9 117.8(3) . . ?
C10 N1 Ni1 125.0(2) . 4_566 ?
C9 N1 Ni1 117.1(2) . 4_566 ?
C23 N2 C24 118.5(3) . . ?
C23 N2 Ni1 120.9(2) . 4_565 ?
C24 N2 Ni1 120.6(2) . 4_565 ?
C7 O1 Ni1 114.0(2) . . ?
C19 O3 Ni1 109.1(2) . . ?

loop_
_geom_bond_atom_site_label_1
_geom_bond_atom_site_label_2
_geom_bond_distance
_geom_bond_site_symmetry_2
_geom_bond_publ_flag
Ni1 O1 1.933(3) . ?
Ni1 O3 1.947(2) . ?
Ni1 N2 2.049(3) 4_566 ?
Ni1 N1 2.058(3) 4_565 ?
C1 C2 1.384(4) . ?
C1 C6 1.393(5) . ?
C1 C7 1.503(5) . ?
C2 C3 1.388(4) . ?
C2 H2 0.9300 . ?
C3 C4 1.393(5) . ?
C3 C8 1.491(5) . ?
C4 C5 1.372(5) . ?
C4 H4 0.9300 . ?
C5 C6 1.382(5) . ?
C5 H5 0.9300 . ?
C6 H6 0.9300 . ?
C7 O2 1.219(4) . ?
C7 O1 1.277(4) . ?
C8 C9 1.371(5) . ?
C8 C12 1.382(5) . ?
C9 N1 1.342(4) . ?
C9 H9 0.9300 . ?
C10 N1 1.332(5) . ?
C10 C11 1.363(6) . ?
C10 H10 0.9300 . ?
C11 C12 1.373(6) . ?
C11 H11 0.9300 . ?
C12 H12 0.9300 . ?
C13 C18 1.388(4) . ?
C13 C14 1.396(5) . ?
C13 C19 1.486(5) . ?
C14 C15 1.378(5) . ?
C14 H14 0.9300 . ?
C15 C16 1.384(5) . ?
C15 H15 0.9300 . ?
C16 C17 1.392(4) . ?
C16 H16 0.9300 . ?
C17 C18 1.392(4) . ?
C17 C20 1.488(4) . ?
C18 H18 0.9300 . ?
C19 O4 1.233(4) . ?
C19 O3 1.288(4) . ?
C20 C21 1.376(5) . ?
C20 C24 1.386(4) . ?
C21 C22 1.370(5) . ?
C21 H21 0.9300 . ?
C22 C23 1.362(5) . ?
C22 H22 0.9300 . ?
C23 N2 1.335(4) . ?
C23 H23 0.9300 . ?
C24 N2 1.343(4) . ?
C24 H24 0.9300 . ?
N1 Ni1 2.058(3) 4_566 ?
N2 Ni1 2.049(3) 4_565 ?

loop_
_geom_torsion_atom_site_label_1
_geom_torsion_atom_site_label_2
_geom_torsion_atom_site_label_3
_geom_torsion_atom_site_label_4
_geom_torsion
_geom_torsion_site_symmetry_1
_geom_torsion_site_symmetry_2
_geom_torsion_site_symmetry_3
_geom_torsion_site_symmetry_4
_geom_torsion_publ_flag
C6 C1 C2 C3 1.4(5) . . . . ?
C7 C1 C2 C3 -175.9(3) . . . . ?
C1 C2 C3 C4 -0.3(5) . . . . ?
C1 C2 C3 C8 -179.0(3) . . . . ?
C2 C3 C4 C5 -1.0(6) . . . . ?
C8 C3 C4 C5 177.7(4) . . . . ?
C3 C4 C5 C6 1.2(7) . . . . ?
C4 C5 C6 C1 -0.2(6) . . . . ?
C2 C1 C6 C5 -1.1(6) . . . . ?
C7 C1 C6 C5 176.2(4) . . . . ?
C2 C1 C7 O2 169.2(4) . . . . ?
C6 C1 C7 O2 -8.0(6) . . . . ?
C2 C1 C7 O1 -8.4(5) . . . . ?
C6 C1 C7 O1 174.4(4) . . . . ?
C2 C3 C8 C9 55.1(5) . . . . ?
C4 C3 C8 C9 -123.5(4) . . . . ?
C2 C3 C8 C12 -126.4(4) . . . . ?
C4 C3 C8 C12 55.0(6) . . . . ?
C12 C8 C9 N1 -1.3(6) . . . . ?
C3 C8 C9 N1 177.3(3) . . . . ?
N1 C10 C11 C12 0.3(8) . . . . ?
C10 C11 C12 C8 0.4(8) . . . . ?
C9 C8 C12 C11 0.1(7) . . . . ?
C3 C8 C12 C11 -178.5(4) . . . . ?
C18 C13 C14 C15 -0.6(5) . . . . ?
C19 C13 C14 C15 -178.5(3) . . . . ?
C13 C14 C15 C16 1.4(5) . . . . ?
C14 C15 C16 C17 -1.0(5) . . . . ?
C15 C16 C17 C18 -0.3(5) . . . . ?
C15 C16 C17 C20 177.9(3) . . . . ?
C14 C13 C18 C17 -0.7(5) . . . . ?
C19 C13 C18 C17 177.3(3) . . . . ?
C16 C17 C18 C13 1.1(4) . . . . ?
C20 C17 C18 C13 -177.1(3) . . . . ?
C18 C13 C19 O4 -176.6(3) . . . . ?
C14 C13 C19 O4 1.3(5) . . . . ?
C18 C13 C19 O3 3.3(5) . . . . ?
C14 C13 C19 O3 -178.8(3) . . . . ?
C18 C17 C20 C21 133.2(3) . . . . ?
C16 C17 C20 C21 -44.9(4) . . . . ?
C18 C17 C20 C24 -46.3(4) . . . . ?
C16 C17 C20 C24 135.5(3) . . . . ?
C24 C20 C21 C22 1.3(5) . . . . ?
C17 C20 C21 C22 -178.3(3) . . . . ?
C20 C21 C22 C23 -1.6(6) . . . . ?
C21 C22 C23 N2 0.7(6) . . . . ?
C21 C20 C24 N2 0.0(5) . . . . ?
C17 C20 C24 N2 179.6(3) . . . . ?
C11 C10 N1 C9 -1.4(6) . . . . ?
C11 C10 N1 Ni1 174.8(3) . . . 4_566 ?
C8 C9 N1 C10 2.0(6) . . . . ?
C8 C9 N1 Ni1 -174.5(3) . . . 4_566 ?
C22 C23 N2 C24 0.5(5) . . . . ?
C22 C23 N2 Ni1 -179.9(3) . . . 4_565 ?
C20 C24 N2 C23 -0.9(5) . . . . ?
C20 C24 N2 Ni1 179.6(2) . . . 4_565 ?
O2 C7 O1 Ni1 -10.7(5) . . . . ?
C1 C7 O1 Ni1 166.8(2) . . . . ?
O3 Ni1 O1 C7 -69.7(3) . . . . ?
N2 Ni1 O1 C7 168.5(3) 4_566 . . . ?
N1 Ni1 O1 C7 57.0(3) 4_565 . . . ?
O4 C19 O3 Ni1 4.4(4) . . . . ?
C13 C19 O3 Ni1 -175.4(2) . . . . ?
O1 Ni1 O3 C19 -45.1(3) . . . . ?
N2 Ni1 O3 C19 73.7(2) 4_566 . . . ?
N1 Ni1 O3 C19 -179.2(2) 4_565 . . . ?
